data_1516896
loop_
_publ_author_name
'Da Li'
'Jiayin Sun'
'Li Wang'
'Liying Zhang'
'Xiaohui Liu'
'Jianing Xu'
'Ping Zhang'

_publ_section_title
;
 Two new three-dimensional metal-organic frameworks constructed from a
 semirigid V-shaped ligand with luminescent and topology studies
;
_journal_name_full
;
Inorganica Chimica Acta
;
_journal_page_first 154
_journal_page_last 159
_journal_paper_doi 10.1016/j.ica.2013.01.015
_journal_volume 399
_journal_year 2013
_chemical_formula_moiety 'C30 H16 Cd2 N8 O10 '
_chemical_formula_sum 'C30 H16 Cd2 N8 O10'
_chemical_formula_weight 873.31
_space_group_IT_number 2
_symmetry_cell_setting triclinic
_symmetry_space_group_name_Hall '-P 1'
_symmetry_space_group_name_H-M 'P -1'
_atom_sites_solution_hydrogens geom
_atom_sites_solution_primary direct
_atom_sites_solution_secondary difmap
_cell_angle_alpha 93.94(3)
_cell_angle_beta 112.07(3)
_cell_angle_gamma 110.34(3)
_cell_formula_units_Z 2
_cell_length_a 11.888(2)
_cell_length_b 12.916(3)
_cell_length_c 13.009(3)
_cell_measurement_reflns_used 4383
_cell_measurement_temperature 293(2)
_cell_measurement_theta_max 27.48
_cell_measurement_theta_min 3.02
_cell_volume 1689.4(9)
_computing_cell_refinement Process-auto
_computing_data_collection Process-auto
_computing_data_reduction Process-auto
_computing_molecular_graphics SHELXL-97
_computing_publication_material SHELXL-97
_computing_structure_refinement 'SHELXL-97 (Sheldrick, 1997)'
_computing_structure_solution 'SHELXS-97 (Sheldrick, 1990)'
_diffrn_ambient_temperature 293(2)
_diffrn_detector_area_resol_mean 10.0
_diffrn_measured_fraction_theta_full 0.990
_diffrn_measured_fraction_theta_max 0.990
_diffrn_measurement_device_type 'Rigaku RAXIS-RAPID'
_diffrn_measurement_method omega-scan
_diffrn_radiation_monochromator graphite
_diffrn_radiation_source 'fine-focus sealed tube'
_diffrn_radiation_type MoK\a
_diffrn_radiation_wavelength 0.71073
_diffrn_reflns_av_R_equivalents 0.0311
_diffrn_reflns_av_sigmaI/netI 0.0384
_diffrn_reflns_limit_h_max 13
_diffrn_reflns_limit_h_min -15
_diffrn_reflns_limit_k_max 16
_diffrn_reflns_limit_k_min -16
_diffrn_reflns_limit_l_max 16
_diffrn_reflns_limit_l_min -16
_diffrn_reflns_number 16641
_diffrn_reflns_theta_full 27.49
_diffrn_reflns_theta_max 27.49
_diffrn_reflns_theta_min 3.15
_diffrn_standards_decay_% 0
_diffrn_standards_interval_count 0
_diffrn_standards_interval_time 0
_diffrn_standards_number 0
_exptl_absorpt_coefficient_mu 1.326
_exptl_absorpt_correction_T_max 1.0000
_exptl_absorpt_correction_T_min 0.6053
_exptl_absorpt_correction_type empirical
_exptl_absorpt_process_details Process-auto
_exptl_crystal_colour orange
_exptl_crystal_density_diffrn 1.717
_exptl_crystal_density_method 'not measured'
_exptl_crystal_description block
_exptl_crystal_F_000 856
_exptl_crystal_size_max 0.32
_exptl_crystal_size_mid 0.28
_exptl_crystal_size_min 0.16
_refine_diff_density_max 1.010
_refine_diff_density_min -0.541
_refine_diff_density_rms 0.113
_refine_ls_extinction_method none
_refine_ls_goodness_of_fit_ref 1.136
_refine_ls_hydrogen_treatment mixed
_refine_ls_matrix_type full
_refine_ls_number_parameters 455
_refine_ls_number_reflns 7672
_refine_ls_number_restraints 0
_refine_ls_restrained_S_all 1.136
_refine_ls_R_factor_all 0.0293
_refine_ls_R_factor_gt 0.0257
_refine_ls_shift/su_max 0.002
_refine_ls_shift/su_mean 0.000
_refine_ls_structure_factor_coef Fsqd
_refine_ls_weighting_details 'calc w=1/[\s^2^(Fo^2^)+(0.0378P)^2^+0.1054P] where P=(Fo^2^+2Fc^2^)/3'
_refine_ls_weighting_scheme calc
_refine_ls_wR_factor_gt 0.0712
_refine_ls_wR_factor_ref 0.0725
_reflns_number_gt 6804
_reflns_number_total 7672
_reflns_threshold_expression >2sigma(I)
_cod_data_source_file ICA-2013-399-154-159-2.cif
_cod_data_source_block licd
_cod_original_cell_volume 1689.4(6)
_cod_original_sg_symbol_H-M 'P-1   '
_cod_database_code 1516896

loop_
_symmetry_equiv_pos_as_xyz
'x, y, z'
'-x, -y, -z'

loop_
_atom_site_label
_atom_site_type_symbol
_atom_site_fract_x
_atom_site_fract_y
_atom_site_fract_z
_atom_site_U_iso_or_equiv
_atom_site_adp_type
_atom_site_occupancy
_atom_site_symmetry_multiplicity
_atom_site_calc_flag
_atom_site_refinement_flags
H3 H 0.739(4) 0.694(4) -0.073(4) 0.108(16) Uiso 1 1 d .
O9 O 0.58402(18) -0.12762(15) 0.74776(16) 0.0386(4) Uani 1 1 d .
C22 C 0.5641(2) -0.0488(2) 0.7097(2) 0.0320(5) Uani 1 1 d .
Cd1 Cd 0.525433(14) 0.322108(13) 0.324435(12) 0.02104(5) Uani 1 1 d .
Cd2 Cd 0.853357(14) 0.545971(13) 0.528479(12) 0.02014(5) Uani 1 1 d .
O1 O 0.81569(16) 0.64381(16) 0.38054(13) 0.0331(4) Uani 1 1 d .
O2 O 0.64432(15) 0.51206(14) 0.38664(12) 0.0254(3) Uani 1 1 d .
O3 O 0.71866(19) 0.6923(2) -0.01721(15) 0.0515(6) Uani 1 1 d .
O4 O 0.51455(17) 0.66961(17) -0.13583(13) 0.0357(4) Uani 1 1 d .
O7 O 0.81871(19) 0.38921(15) 0.58936(14) 0.0388(4) Uani 1 1 d .
O6 O 0.60080(19) 0.28121(19) 0.49692(15) 0.0423(5) Uani 1 1 d .
N5 N 0.72491(19) 0.21811(17) 0.29358(17) 0.0300(4) Uani 1 1 d .
N6 N 0.72214(18) 0.31794(17) 0.32566(16) 0.0262(4) Uani 1 1 d .
N7 N 0.84231(17) 0.39540(16) 0.38017(15) 0.0248(4) Uani 1 1 d .
N8 N 0.92734(17) 0.34742(16) 0.38436(15) 0.0235(4) Uani 1 1 d .
C30 C 0.8526(2) 0.2386(2) 0.32946(19) 0.0247(4) Uani 1 1 d .
N1 N -0.19415(18) 0.62354(18) -0.33714(15) 0.0262(4) Uani 1 1 d .
N2 N -0.3054(2) 0.64057(19) -0.38214(16) 0.0303(4) Uani 1 1 d .
N3 N -0.32864(18) 0.67467(18) -0.29883(15) 0.0281(4) Uani 1 1 d .
N4 N -0.23414(19) 0.68168(19) -0.19790(15) 0.0299(4) Uani 1 1 d .
C1 C 0.6033(2) 0.6105(2) 0.23758(17) 0.0239(4) Uani 1 1 d .
C6 C 0.4789(2) 0.5995(2) 0.22500(18) 0.0274(5) Uani 1 1 d .
H6 H 0.4510 0.5788 0.2812 0.033 Uiso 1 1 calc R
C2 C 0.6452(2) 0.6408(2) 0.15360(18) 0.0261(4) Uani 1 1 d .
H2 H 0.7306 0.6519 0.1638 0.031 Uiso 1 1 calc R
C7 C 0.6944(2) 0.58828(19) 0.34095(17) 0.0230(4) Uani 1 1 d .
C8 C 0.5955(2) 0.6736(2) -0.04240(18) 0.0274(5) Uani 1 1 d .
C3 C 0.5578(2) 0.6545(2) 0.05403(17) 0.0250(4) Uani 1 1 d .
C4 C 0.4332(2) 0.6452(2) 0.04070(18) 0.0292(5) Uani 1 1 d .
H4 H 0.3759 0.6559 -0.0254 0.035 Uiso 1 1 calc R
C23 C 0.7162(2) 0.3002(2) 0.56437(18) 0.0294(5) Uani 1 1 d .
C19 C 0.8665(2) 0.2070(2) 0.6611(2) 0.0303(5) Uani 1 1 d .
H19 H 0.9348 0.2641 0.6536 0.036 Uiso 1 1 calc R
C18 C 0.8904(2) 0.1214(2) 0.7119(2) 0.0318(5) Uani 1 1 d .
C17 C 0.7912(2) 0.0377(2) 0.7260(2) 0.0333(5) Uani 1 1 d .
H17 H 0.8075 -0.0197 0.7603 0.040 Uiso 1 1 calc R
C16 C 0.6666(2) 0.0402(2) 0.68839(19) 0.0283(5) Uani 1 1 d .
C21 C 0.6403(2) 0.1241(2) 0.63468(19) 0.0281(5) Uani 1 1 d .
H21 H 0.5559 0.1242 0.6081 0.034 Uiso 1 1 calc R
C20 C 0.7414(2) 0.2077(2) 0.62143(18) 0.0267(5) Uani 1 1 d .
C15 C -0.1504(2) 0.6501(2) -0.22287(17) 0.0241(4) Uani 1 1 d .
C5 C 0.3957(2) 0.6198(2) 0.12782(18) 0.0303(5) Uani 1 1 d .
O5 O 0.27791(18) 0.6133(2) 0.12804(15) 0.0509(6) Uani 1 1 d .
C29 C 0.8218(3) 0.0681(3) 0.2066(3) 0.0477(7) Uani 1 1 d .
H29 H 0.7502 0.0756 0.1507 0.057 Uiso 1 1 calc R
C28 C 0.8537(3) -0.0224(3) 0.1865(3) 0.0514(8) Uani 1 1 d .
H28 H 0.8029 -0.0764 0.1179 0.062 Uiso 1 1 calc R
C26 C 1.0368(3) 0.0477(2) 0.3717(2) 0.0415(6) Uani 1 1 d .
H26 H 1.1091 0.0404 0.4270 0.050 Uiso 1 1 calc R
C25 C 1.0039(3) 0.1379(2) 0.3914(2) 0.0370(6) Uani 1 1 d .
H25 H 1.0550 0.1919 0.4600 0.044 Uiso 1 1 calc R
C24 C 0.8964(2) 0.1480(2) 0.3103(2) 0.0295(5) Uani 1 1 d .
C12 C -0.0323(2) 0.6432(2) -0.13667(18) 0.0270(5) Uani 1 1 d .
O10 O 1.01864(18) 0.12798(16) 0.7555(2) 0.0470(5) Uani 1 1 d .
C9 C 0.1801(2) 0.6250(3) 0.03397(19) 0.0357(6) Uani 1 1 d .
C11 C 0.0079(2) 0.5574(2) -0.15486(19) 0.0331(5) Uani 1 1 d .
H11 H -0.0367 0.5059 -0.2250 0.040 Uiso 1 1 calc R
C27 C 0.9605(2) -0.0315(2) 0.2685(2) 0.0357(6) Uani 1 1 d .
O8 O 0.45576(19) -0.03336(18) 0.6875(2) 0.0510(5) Uani 1 1 d .
H22 H 0.4038 -0.0853 0.7011 0.076 Uiso 1 1 d R
C13 C 0.0370(3) 0.7207(3) -0.0317(2) 0.0409(6) Uani 1 1 d .
H13 H 0.0114 0.7789 -0.0189 0.049 Uiso 1 1 calc R
C10 C 0.1144(3) 0.5482(3) -0.0689(2) 0.0398(6) Uani 1 1 d .
H10 H 0.1408 0.4904 -0.0809 0.048 Uiso 1 1 calc R
C14 C 0.1436(3) 0.7121(3) 0.0536(2) 0.0454(7) Uani 1 1 d .
H14 H 0.1902 0.7644 0.1234 0.054 Uiso 1 1 calc R

loop_
_atom_site_aniso_label
_atom_site_aniso_U_11
_atom_site_aniso_U_22
_atom_site_aniso_U_33
_atom_site_aniso_U_23
_atom_site_aniso_U_13
_atom_site_aniso_U_12
O9 0.0316(10) 0.0247(9) 0.0521(10) 0.0129(8) 0.0133(9) 0.0074(8)
C22 0.0284(13) 0.0240(12) 0.0391(12) 0.0071(10) 0.0124(11) 0.0078(10)
Cd1 0.01483(9) 0.02662(10) 0.02229(8) 0.00766(6) 0.00635(6) 0.01039(7)
Cd2 0.01530(9) 0.02527(9) 0.01920(8) 0.00684(6) 0.00536(6) 0.00936(7)
O1 0.0197(8) 0.0441(11) 0.0287(8) 0.0147(7) 0.0042(7) 0.0109(8)
O2 0.0251(8) 0.0281(9) 0.0219(7) 0.0081(6) 0.0072(6) 0.0121(7)
O3 0.0302(10) 0.1034(19) 0.0241(8) 0.0157(10) 0.0144(8) 0.0273(11)
O4 0.0337(10) 0.0573(12) 0.0238(7) 0.0180(8) 0.0134(7) 0.0240(9)
O7 0.0478(11) 0.0281(10) 0.0324(8) 0.0127(7) 0.0109(8) 0.0122(9)
O6 0.0376(11) 0.0596(13) 0.0390(9) 0.0300(9) 0.0159(9) 0.0270(10)
N5 0.0193(10) 0.0246(10) 0.0425(11) 0.0021(8) 0.0113(9) 0.0081(8)
N6 0.0179(9) 0.0276(10) 0.0320(9) 0.0029(8) 0.0085(8) 0.0112(8)
N7 0.0177(9) 0.0286(10) 0.0280(9) 0.0051(8) 0.0086(8) 0.0106(8)
N8 0.0170(9) 0.0265(10) 0.0293(9) 0.0059(7) 0.0100(8) 0.0113(8)
C30 0.0185(10) 0.0268(12) 0.0301(10) 0.0051(9) 0.0102(9) 0.0109(9)
N1 0.0213(9) 0.0401(12) 0.0219(8) 0.0074(8) 0.0084(8) 0.0183(9)
N2 0.0247(10) 0.0476(13) 0.0244(9) 0.0092(8) 0.0087(8) 0.0227(10)
N3 0.0216(10) 0.0435(12) 0.0233(8) 0.0088(8) 0.0082(8) 0.0190(9)
N4 0.0211(10) 0.0502(13) 0.0218(8) 0.0080(8) 0.0084(8) 0.0193(10)
C1 0.0201(11) 0.0284(12) 0.0198(9) 0.0071(8) 0.0034(9) 0.0114(9)
C6 0.0238(11) 0.0394(14) 0.0202(9) 0.0117(9) 0.0085(9) 0.0142(10)
C2 0.0187(10) 0.0347(13) 0.0232(9) 0.0080(9) 0.0059(9) 0.0120(10)
C7 0.0228(11) 0.0278(12) 0.0186(9) 0.0061(8) 0.0053(8) 0.0143(10)
C8 0.0246(12) 0.0340(13) 0.0218(10) 0.0060(9) 0.0083(9) 0.0116(10)
C3 0.0229(11) 0.0319(12) 0.0197(9) 0.0074(8) 0.0076(9) 0.0121(10)
C4 0.0247(12) 0.0451(15) 0.0189(9) 0.0113(9) 0.0057(9) 0.0185(11)
C23 0.0348(13) 0.0327(13) 0.0228(10) 0.0096(9) 0.0105(10) 0.0175(11)
C19 0.0294(13) 0.0245(12) 0.0378(12) 0.0069(10) 0.0168(11) 0.0093(10)
C18 0.0240(12) 0.0251(12) 0.0454(13) 0.0041(10) 0.0111(11) 0.0136(10)
C17 0.0321(13) 0.0216(12) 0.0477(13) 0.0125(10) 0.0145(11) 0.0145(11)
C16 0.0262(12) 0.0225(12) 0.0335(11) 0.0058(9) 0.0103(10) 0.0098(10)
C21 0.0241(12) 0.0273(12) 0.0299(11) 0.0063(9) 0.0080(10) 0.0109(10)
C20 0.0292(12) 0.0256(12) 0.0239(9) 0.0061(9) 0.0087(9) 0.0122(10)
C15 0.0186(10) 0.0343(13) 0.0222(9) 0.0078(9) 0.0093(9) 0.0129(10)
C5 0.0224(11) 0.0486(15) 0.0235(10) 0.0112(10) 0.0087(9) 0.0190(11)
O5 0.0296(10) 0.113(2) 0.0288(8) 0.0340(10) 0.0144(8) 0.0445(12)
C29 0.0344(15) 0.0437(17) 0.0527(16) -0.0047(13) -0.0011(13) 0.0268(14)
C28 0.0389(16) 0.0407(17) 0.0591(17) -0.0087(14) 0.0016(14) 0.0237(14)
C26 0.0332(14) 0.0396(16) 0.0495(15) 0.0105(12) 0.0069(12) 0.0238(13)
C25 0.0315(14) 0.0336(14) 0.0411(13) 0.0037(11) 0.0087(11) 0.0159(12)
C24 0.0225(12) 0.0243(12) 0.0437(13) 0.0059(10) 0.0145(10) 0.0118(10)
C12 0.0191(11) 0.0430(14) 0.0222(9) 0.0102(9) 0.0090(9) 0.0154(10)
O10 0.0255(10) 0.0234(9) 0.0854(14) 0.0035(9) 0.0160(10) 0.0124(8)
C9 0.0204(11) 0.0695(19) 0.0243(10) 0.0198(11) 0.0092(9) 0.0249(13)
C11 0.0262(12) 0.0496(16) 0.0237(10) 0.0077(10) 0.0068(10) 0.0200(12)
C27 0.0242(12) 0.0234(12) 0.0617(16) 0.0081(11) 0.0181(12) 0.0126(10)
O8 0.0314(10) 0.0406(12) 0.0905(16) 0.0301(11) 0.0316(11) 0.0163(9)
C13 0.0318(14) 0.0541(18) 0.0316(12) 0.0011(11) 0.0025(11) 0.0252(14)
C10 0.0364(15) 0.0596(19) 0.0362(13) 0.0164(12) 0.0152(12) 0.0328(14)
C14 0.0313(14) 0.070(2) 0.0242(11) -0.0015(12) -0.0010(11) 0.0254(15)

loop_
_atom_type_symbol
_atom_type_description
_atom_type_scat_dispersion_real
_atom_type_scat_dispersion_imag
_atom_type_scat_source
C C 0.0033 0.0016 'International Tables Vol C Tables 4.2.6.8 and 6.1.1.4'
H H 0.0000 0.0000 'International Tables Vol C Tables 4.2.6.8 and 6.1.1.4'
Cd Cd -0.8075 1.2024 'International Tables Vol C Tables 4.2.6.8 and 6.1.1.4'
N N 0.0061 0.0033 'International Tables Vol C Tables 4.2.6.8 and 6.1.1.4'
O O 0.0106 0.0060 'International Tables Vol C Tables 4.2.6.8 and 6.1.1.4'

loop_
_geom_angle_atom_site_label_1
_geom_angle_atom_site_label_2
_geom_angle_atom_site_label_3
_geom_angle
_geom_angle_site_symmetry_1
_geom_angle_site_symmetry_3
C22 O9 Cd1 131.59(17) . 2_656
O9 C22 O8 124.0(2) . .
O9 C22 C16 121.3(2) . .
O8 C22 C16 114.6(2) . .
N3 Cd1 O6 104.14(7) 2_565 .
N3 Cd1 O2 96.28(7) 2_565 .
O6 Cd1 O2 95.97(8) . .
N3 Cd1 O9 87.96(8) 2_565 2_656
O6 Cd1 O9 86.01(8) . 2_656
O2 Cd1 O9 174.72(6) . 2_656
N3 Cd1 O4 91.95(7) 2_565 2_665
O6 Cd1 O4 161.07(7) . 2_665
O2 Cd1 O4 92.03(7) . 2_665
O9 Cd1 O4 84.66(8) 2_656 2_665
N3 Cd1 N6 172.53(6) 2_565 .
O6 Cd1 N6 83.10(7) . .
O2 Cd1 N6 84.62(7) . .
O9 Cd1 N6 90.77(7) 2_656 .
O4 Cd1 N6 80.59(7) 2_665 .
O7 Cd2 N8 107.16(8) . 2_766
O7 Cd2 N1 90.43(7) . 1_656
N8 Cd2 N1 95.16(7) 2_766 1_656
O7 Cd2 O2 102.91(7) . .
N8 Cd2 O2 149.29(6) 2_766 .
N1 Cd2 O2 90.66(6) 1_656 .
O7 Cd2 O1 151.35(7) . .
N8 Cd2 O1 94.11(7) 2_766 .
N1 Cd2 O1 106.88(7) 1_656 .
O2 Cd2 O1 55.47(6) . .
O7 Cd2 N7 72.75(7) . .
N8 Cd2 N7 100.98(7) 2_766 .
N1 Cd2 N7 159.44(7) 1_656 .
O2 Cd2 N7 81.97(6) . .
O1 Cd2 N7 84.72(6) . .
C7 O1 Cd2 91.43(13) . .
C7 O2 Cd1 133.04(13) . .
C7 O2 Cd2 91.78(13) . .
Cd1 O2 Cd2 108.45(7) . .
C8 O3 H3 116(3) . .
C8 O4 Cd1 145.96(15) . 2_665
C23 O7 Cd2 132.99(16) . .
C23 O6 Cd1 129.55(16) . .
C30 N5 N6 105.37(19) . .
N7 N6 N5 110.20(17) . .
N7 N6 Cd1 127.95(14) . .
N5 N6 Cd1 119.49(14) . .
N6 N7 N8 108.22(17) . .
N6 N7 Cd2 110.84(13) . .
N8 N7 Cd2 131.23(14) . .
C30 N8 N7 106.13(17) . .
C30 N8 Cd2 134.50(14) . 2_766
N7 N8 Cd2 119.36(14) . 2_766
N5 C30 N8 110.06(19) . .
N5 C30 C24 121.6(2) . .
N8 C30 C24 128.36(19) . .
N2 N1 C15 106.80(17) . .
N2 N1 Cd2 113.19(13) . 1_454
C15 N1 Cd2 139.72(15) . 1_454
N3 N2 N1 107.84(17) . .
N2 N3 N4 110.88(17) . .
N2 N3 Cd1 122.95(14) . 2_565
N4 N3 Cd1 124.52(13) . 2_565
C15 N4 N3 105.19(17) . .
C6 C1 C2 120.44(19) . .
C6 C1 C7 120.64(19) . .
C2 C1 C7 118.92(19) . .
C1 C6 C5 119.6(2) . .
C1 C6 H6 120.2 . .
C5 C6 H6 120.2 . .
C1 C2 C3 119.15(19) . .
C1 C2 H2 120.4 . .
C3 C2 H2 120.4 . .
O1 C7 O2 121.32(19) . .
O1 C7 C1 120.1(2) . .
O2 C7 C1 118.59(19) . .
O4 C8 O3 124.8(2) . .
O4 C8 C3 121.1(2) . .
O3 C8 C3 114.11(19) . .
C4 C3 C2 121.03(19) . .
C4 C3 C8 119.17(19) . .
C2 C3 C8 119.73(19) . .
C3 C4 C5 118.72(19) . .
C3 C4 H4 120.6 . .
C5 C4 H4 120.6 . .
O6 C23 O7 127.0(2) . .
O6 C23 C20 118.4(2) . .
O7 C23 C20 114.5(2) . .
C20 C19 C18 120.1(2) . .
C20 C19 H19 120.0 . .
C18 C19 H19 120.0 . .
C17 C18 O10 121.4(2) . .
C17 C18 C19 120.7(2) . .
O10 C18 C19 117.7(2) . .
C18 C17 C16 119.0(2) . .
C18 C17 H17 120.5 . .
C16 C17 H17 120.5 . .
C17 C16 C21 121.0(2) . .
C17 C16 C22 117.3(2) . .
C21 C16 C22 121.7(2) . .
C20 C21 C16 119.1(2) . .
C20 C21 H21 120.4 . .
C16 C21 H21 120.4 . .
C19 C20 C21 120.1(2) . .
C19 C20 C23 119.6(2) . .
C21 C20 C23 120.3(2) . .
N4 C15 N1 109.29(18) . .
N4 C15 C12 123.60(18) . .
N1 C15 C12 127.09(18) . .
O5 C5 C4 124.74(19) . .
O5 C5 C6 114.34(19) . .
C4 C5 C6 120.9(2) . .
C5 O5 C9 121.47(17) . .
C28 C29 C24 120.4(3) . .
C28 C29 H29 119.8 . .
C24 C29 H29 119.8 . .
C27 C28 C29 119.3(3) . .
C27 C28 H28 120.3 . .
C29 C28 H28 120.3 . .
C27 C26 C25 119.1(2) . .
C27 C26 H26 120.5 . .
C25 C26 H26 120.5 . .
C24 C25 C26 120.5(2) . .
C24 C25 H25 119.8 . .
C26 C25 H25 119.8 . .
C25 C24 C29 119.5(2) . .
C25 C24 C30 122.6(2) . .
C29 C24 C30 117.9(2) . .
C11 C12 C13 119.0(2) . .
C11 C12 C15 121.5(2) . .
C13 C12 C15 119.4(2) . .
C18 O10 C27 118.8(2) . 2_756
C10 C9 C14 121.4(2) . .
C10 C9 O5 122.3(3) . .
C14 C9 O5 116.0(2) . .
C10 C11 C12 120.3(2) . .
C10 C11 H11 119.8 . .
C12 C11 H11 119.8 . .
C28 C27 C26 121.2(2) . .
C28 C27 O10 115.8(2) . 2_756
C26 C27 O10 122.8(2) . 2_756
C22 O8 H22 109.5 . .
C14 C13 C12 120.6(2) . .
C14 C13 H13 119.7 . .
C12 C13 H13 119.7 . .
C9 C10 C11 119.4(2) . .
C9 C10 H10 120.3 . .
C11 C10 H10 120.3 . .
C9 C14 C13 119.2(2) . .
C9 C14 H14 120.4 . .
C13 C14 H14 120.4 . .

loop_
_geom_bond_atom_site_label_1
_geom_bond_atom_site_label_2
_geom_bond_distance
_geom_bond_site_symmetry_2
O9 C22 1.219(3) .
O9 Cd1 2.317(2) 2_656
C22 O8 1.299(3) .
C22 C16 1.486(3) .
Cd1 N3 2.2516(18) 2_565
Cd1 O6 2.2578(18) .
Cd1 O2 2.2647(19) .
Cd1 O9 2.317(2) 2_656
Cd1 O4 2.3350(16) 2_665
Cd1 N6 2.3519(17) .
Cd2 O7 2.1868(18) .
Cd2 N8 2.247(2) 2_766
Cd2 N1 2.2964(18) 1_656
Cd2 O2 2.3363(18) .
Cd2 O1 2.3625(18) .
Cd2 N7 2.576(2) .
O1 C7 1.238(3) .
O2 C7 1.271(3) .
O3 C8 1.301(3) .
O3 H3 0.84(5) .
O4 C8 1.218(3) .
O4 Cd1 2.3350(16) 2_665
O7 C23 1.261(3) .
O6 C23 1.243(3) .
N5 C30 1.328(3) .
N5 N6 1.343(3) .
N6 N7 1.301(3) .
N7 N8 1.344(2) .
N8 C30 1.339(3) .
N8 Cd2 2.247(2) 2_766
C30 C24 1.478(3) .
N1 N2 1.333(2) .
N1 C15 1.350(3) .
N1 Cd2 2.2964(18) 1_454
N2 N3 1.300(3) .
N3 N4 1.341(3) .
N3 Cd1 2.2516(18) 2_565
N4 C15 1.330(3) .
C1 C6 1.379(3) .
C1 C2 1.389(3) .
C1 C7 1.496(3) .
C6 C5 1.389(3) .
C6 H6 0.9300 .
C2 C3 1.392(3) .
C2 H2 0.9300 .
C8 C3 1.491(3) .
C3 C4 1.385(3) .
C4 C5 1.386(3) .
C4 H4 0.9300 .
C23 C20 1.507(3) .
C19 C20 1.382(3) .
C19 C18 1.385(3) .
C19 H19 0.9300 .
C18 C17 1.377(3) .
C18 O10 1.381(3) .
C17 C16 1.388(3) .
C17 H17 0.9300 .
C16 C21 1.392(3) .
C21 C20 1.385(3) .
C21 H21 0.9300 .
C15 C12 1.467(3) .
C5 O5 1.374(3) .
O5 C9 1.397(3) .
C29 C28 1.385(4) .
C29 C24 1.394(4) .
C29 H29 0.9300 .
C28 C27 1.366(4) .
C28 H28 0.9300 .
C26 C27 1.387(4) .
C26 C25 1.388(4) .
C26 H26 0.9300 .
C25 C24 1.373(3) .
C25 H25 0.9300 .
C12 C11 1.390(3) .
C12 C13 1.392(3) .
O10 C27 1.390(3) 2_756
C9 C10 1.370(4) .
C9 C14 1.379(4) .
C11 C10 1.388(3) .
C11 H11 0.9300 .
C27 O10 1.390(3) 2_756
O8 H22 0.8200 .
C13 C14 1.381(3) .
C13 H13 0.9300 .
C10 H10 0.9300 .
C14 H14 0.9300 .
